data_2237162
loop_
_publ_author_name
'Xie, Yong-Qiang'
'Li, Jun-Jian'
'Guo, Ying'
'Zhang, You-Ming'
'Wei, Tai-Bao'

_publ_section_title
;
 Bis({1-[(1-iminoethyl)imino]ethyl}azanido-\k^2^<i>N</i>^1^,<i>N</i>^5^)nickel(II)
 methanol monosolvate
;
_journal_coeditor_code HY2604
_journal_issue 1
_journal_name_full 'Acta Crystallographica Section E'
_journal_page_first m3
_journal_paper_doi 10.1107/S1600536812046958
_journal_volume 69
_journal_year 2013
_chemical_formula_iupac '[Ni (C4 H8 N3)2], C H4 O'
_chemical_formula_moiety 'C8 H16 N6 Ni, C H4 O'
_chemical_formula_sum 'C9 H20 N6 Ni O'
_chemical_formula_weight 287.02
_chemical_name_systematic
;
Bis({1-[(1-iminoethyl)imino]ethyl}azanido-
\k^2^<i>N</i>^1^,<i>N</i>^5^)nickel(II) methanol monosolvate
;
_space_group_IT_number 14
_symmetry_cell_setting monoclinic
_symmetry_space_group_name_Hall '-P 2ybc'
_symmetry_space_group_name_H-M 'P 1 21/c 1'
_atom_sites_solution_hydrogens geom
_atom_sites_solution_primary direct
_atom_sites_solution_secondary difmap
_audit_creation_method SHELXL-97
_cell_angle_alpha 90.00
_cell_angle_beta 92.961(3)
_cell_angle_gamma 90.00
_cell_formula_units_Z 4
_cell_length_a 9.2768(7)
_cell_length_b 11.4347(3)
_cell_length_c 12.9774(3)
_cell_measurement_reflns_used 9999
_cell_measurement_temperature 298(2)
_cell_measurement_theta_max 27.7
_cell_measurement_theta_min 2.36
_cell_volume 1374.77(11)
_computing_cell_refinement 'SAINT (Bruker, 2007)'
_computing_data_collection 'APEX2 (Bruker, 2007)'
_computing_data_reduction 'SAINT (Bruker, 2007)'
_computing_molecular_graphics 'XP in SHELXTL (Sheldrick, 2008)'
_computing_publication_material 'SHELXTL (Sheldrick, 2008)'
_computing_structure_refinement 'SHELXL97 (Sheldrick, 2008)'
_computing_structure_solution 'SHELXS97 (Sheldrick, 2008)'
_diffrn_ambient_temperature 298(2)
_diffrn_measured_fraction_theta_full 1.000
_diffrn_measured_fraction_theta_max 1.000
_diffrn_measurement_device_type 'Bruker APEXII CCD'
_diffrn_measurement_method '\f and \w scans'
_diffrn_radiation_monochromator graphite
_diffrn_radiation_source 'fine-focus sealed tube'
_diffrn_radiation_type MoK\a
_diffrn_radiation_wavelength 0.71073
_diffrn_reflns_av_R_equivalents 0.0323
_diffrn_reflns_av_sigmaI/netI 0.0305
_diffrn_reflns_limit_h_max 11
_diffrn_reflns_limit_h_min -9
_diffrn_reflns_limit_k_max 13
_diffrn_reflns_limit_k_min -13
_diffrn_reflns_limit_l_max 15
_diffrn_reflns_limit_l_min -15
_diffrn_reflns_number 9293
_diffrn_reflns_theta_full 25.00
_diffrn_reflns_theta_max 25.00
_diffrn_reflns_theta_min 2.20
_exptl_absorpt_coefficient_mu 1.407
_exptl_absorpt_correction_T_max 0.7661
_exptl_absorpt_correction_T_min 0.6030
_exptl_absorpt_correction_type multi-scan
_exptl_absorpt_process_details '(SADABS; Bruker, 2001)'
_exptl_crystal_colour green
_exptl_crystal_density_diffrn 1.387
_exptl_crystal_density_meas 1.37
_exptl_crystal_density_method 'not measured'
_exptl_crystal_description block
_exptl_crystal_F_000 608
_exptl_crystal_size_max 0.23
_exptl_crystal_size_mid 0.21
_exptl_crystal_size_min 0.19
_refine_diff_density_max 0.328
_refine_diff_density_min -0.201
_refine_ls_extinction_coef 0.051(2)
_refine_ls_extinction_expression Fc^*^=kFc[1+0.001xFc^2^\l^3^/sin(2\q)]^-1/4^
_refine_ls_extinction_method 'SHELXL97 (Sheldrick, 2008)'
_refine_ls_goodness_of_fit_ref 1.036
_refine_ls_hydrogen_treatment constr
_refine_ls_matrix_type full
_refine_ls_number_parameters 163
_refine_ls_number_reflns 2421
_refine_ls_number_restraints 0
_refine_ls_restrained_S_all 1.036
_refine_ls_R_factor_all 0.0460
_refine_ls_R_factor_gt 0.0286
_refine_ls_shift/su_max 0.000
_refine_ls_shift/su_mean 0.000
_refine_ls_structure_factor_coef Fsqd
_refine_ls_weighting_details 'calc w=1/[\s^2^(Fo^2^)+(0.0344P)^2^+0.7499P] where P=(Fo^2^+2Fc^2^)/3'
_refine_ls_weighting_scheme calc
_refine_ls_wR_factor_gt 0.0701
_refine_ls_wR_factor_ref 0.0820
_reflns_number_gt 1738
_reflns_number_total 2421
_reflns_threshold_expression I>2\s(I)
_cod_data_source_file hy2604.cif
_cod_data_source_block I
_cod_original_sg_symbol_H-M 'P 21/c'
_cod_database_code 2237162
_cod_database_fobs_code 2237162

loop_
_symmetry_equiv_pos_as_xyz
'x, y, z'
'-x, y+1/2, -z+1/2'
'-x, -y, -z'
'x, -y-1/2, z-1/2'

loop_
_atom_site_type_symbol
_atom_site_label
_atom_site_fract_x
_atom_site_fract_y
_atom_site_fract_z
_atom_site_U_iso_or_equiv
_atom_site_adp_type
_atom_site_calc_flag
_atom_site_refinement_flags
_atom_site_occupancy
_atom_site_symmetry_multiplicity
C C1 0.8993(3) 0.3445(2) 0.0859(3) 0.0599(8) Uani d . 1 1
H H1A 0.9269 0.3305 0.1572 0.090 Uiso calc R 1 1
H H1B 0.8074 0.3832 0.0810 0.090 Uiso calc R 1 1
H H1C 0.9704 0.3929 0.0558 0.090 Uiso calc R 1 1
C C2 0.8886(3) 0.2297(2) 0.02917(19) 0.0394(6) Uani d . 1 1
C C3 0.7796(3) 0.1309(2) -0.10996(19) 0.0383(6) Uani d . 1 1
C C4 0.6614(3) 0.1373(3) -0.1938(2) 0.0578(8) Uani d . 1 1
H H4A 0.6647 0.0688 -0.2365 0.087 Uiso calc R 1 1
H H4B 0.6747 0.2057 -0.2351 0.087 Uiso calc R 1 1
H H4C 0.5695 0.1413 -0.1632 0.087 Uiso calc R 1 1
N N1 0.9732(2) 0.14471(17) 0.05897(16) 0.0391(5) Uani d . 1 1
H H1 1.0248 0.1577 0.1148 0.047 Uiso calc R 1 1
N N2 0.8599(2) 0.03823(17) -0.10115(15) 0.0379(5) Uani d . 1 1
H H2 0.8460 -0.0129 -0.1493 0.045 Uiso calc R 1 1
N N3 0.7895(2) 0.22670(18) -0.05010(16) 0.0423(5) Uani d . 1 1
Ni Ni1 1.0000 0.0000 0.0000 0.03187(16) Uani d S 1 2
C C5 0.4642(3) 0.1559(2) 0.1102(3) 0.0606(8) Uani d . 1 1
H H5A 0.3862 0.1150 0.0746 0.091 Uiso calc R 1 1
H H5B 0.4685 0.1344 0.1818 0.091 Uiso calc R 1 1
H H5C 0.5535 0.1357 0.0805 0.091 Uiso calc R 1 1
C C6 0.4397(3) 0.2853(2) 0.1004(2) 0.0407(6) Uani d . 1 1
C C7 0.3098(3) 0.4450(2) 0.1593(2) 0.0402(6) Uani d . 1 1
C C8 0.2071(4) 0.4860(2) 0.2380(2) 0.0561(8) Uani d . 1 1
H H8A 0.2570 0.4901 0.3046 0.084 Uiso calc R 1 1
H H8B 0.1282 0.4319 0.2407 0.084 Uiso calc R 1 1
H H8C 0.1707 0.5620 0.2190 0.084 Uiso calc R 1 1
N N4 0.3630(2) 0.52029(17) 0.09697(17) 0.0423(6) Uani d . 1 1
H H4 0.3296 0.5902 0.1014 0.051 Uiso calc R 1 1
N N5 0.5126(2) 0.34436(18) 0.03568(17) 0.0406(5) Uani d . 1 1
H H5 0.5765 0.3050 0.0047 0.049 Uiso calc R 1 1
N N6 0.3410(2) 0.32978(18) 0.16225(16) 0.0431(5) Uani d . 1 1
Ni Ni2 0.5000 0.5000 0.0000 0.03481(17) Uani d S 1 2
C C1A 0.1695(5) 0.1778(3) 0.3585(3) 0.0868(12) Uani d . 1 1
H H1A1 0.2617 0.1556 0.3894 0.130 Uiso calc R 1 1
H H1A2 0.0962 0.1268 0.3826 0.130 Uiso calc R 1 1
H H1A3 0.1484 0.2570 0.3771 0.130 Uiso calc R 1 1
O O1A 0.1728(2) 0.16916(17) 0.25194(14) 0.0601(6) Uani d . 1 1
H H1A4 0.2242 0.2210 0.2302 0.090 Uiso calc R 1 1

loop_
_atom_site_aniso_label
_atom_site_aniso_U_11
_atom_site_aniso_U_22
_atom_site_aniso_U_33
_atom_site_aniso_U_12
_atom_site_aniso_U_13
_atom_site_aniso_U_23
C1 0.0588(19) 0.0430(17) 0.076(2) 0.0143(15) -0.0105(16) -0.0205(15)
C2 0.0371(15) 0.0335(14) 0.0476(15) 0.0039(12) 0.0022(12) -0.0055(11)
C3 0.0365(14) 0.0359(14) 0.0422(14) 0.0038(12) -0.0001(11) 0.0030(11)
C4 0.0597(19) 0.0530(18) 0.0582(18) 0.0117(15) -0.0199(15) -0.0022(14)
N1 0.0408(12) 0.0349(11) 0.0408(12) 0.0056(10) -0.0048(10) -0.0067(9)
N2 0.0414(13) 0.0322(11) 0.0395(12) 0.0048(10) -0.0037(9) -0.0048(9)
N3 0.0400(13) 0.0359(12) 0.0502(13) 0.0094(10) -0.0044(10) -0.0036(10)
Ni1 0.0320(3) 0.0273(3) 0.0360(3) 0.00400(18) -0.00116(18) -0.00203(18)
C5 0.064(2) 0.0380(16) 0.081(2) 0.0033(15) 0.0155(17) 0.0081(15)
C6 0.0399(15) 0.0325(13) 0.0490(16) -0.0001(12) -0.0043(12) 0.0039(12)
C7 0.0347(15) 0.0402(15) 0.0454(15) -0.0010(12) -0.0012(12) -0.0033(12)
C8 0.0558(18) 0.0507(19) 0.063(2) -0.0025(14) 0.0164(15) -0.0092(14)
N4 0.0429(13) 0.0323(12) 0.0521(13) 0.0071(10) 0.0051(11) -0.0004(10)
N5 0.0389(13) 0.0343(12) 0.0484(12) 0.0081(10) 0.0023(10) 0.0000(10)
N6 0.0426(13) 0.0376(12) 0.0493(13) -0.0005(10) 0.0061(11) 0.0016(10)
Ni2 0.0339(3) 0.0292(3) 0.0413(3) 0.00597(19) 0.00096(19) 0.00100(19)
C1A 0.124(4) 0.078(3) 0.058(2) -0.018(2) 0.006(2) 0.0053(19)
O1A 0.0711(15) 0.0590(13) 0.0505(12) -0.0232(11) 0.0049(10) -0.0076(10)

loop_
_atom_type_symbol
_atom_type_description
_atom_type_scat_dispersion_real
_atom_type_scat_dispersion_imag
_atom_type_scat_source
C C 0.0033 0.0016 'International Tables Vol C Tables 4.2.6.8 and 6.1.1.4'
H H 0.0000 0.0000 'International Tables Vol C Tables 4.2.6.8 and 6.1.1.4'
N N 0.0061 0.0033 'International Tables Vol C Tables 4.2.6.8 and 6.1.1.4'
O O 0.0106 0.0060 'International Tables Vol C Tables 4.2.6.8 and 6.1.1.4'
Ni Ni 0.3393 1.1124 'International Tables Vol C Tables 4.2.6.8 and 6.1.1.4'

loop_
_geom_angle_atom_site_label_1
_geom_angle_atom_site_label_2
_geom_angle_atom_site_label_3
_geom_angle_site_symmetry_1
_geom_angle_site_symmetry_3
_geom_angle
C2 C1 H1A . . 109.5
C2 C1 H1B . . 109.5
H1A C1 H1B . . 109.5
C2 C1 H1C . . 109.5
H1A C1 H1C . . 109.5
H1B C1 H1C . . 109.5
N1 C2 N3 . . 126.1(2)
N1 C2 C1 . . 119.0(2)
N3 C2 C1 . . 114.9(2)
N2 C3 N3 . . 126.4(2)
N2 C3 C4 . . 119.8(2)
N3 C3 C4 . . 113.8(2)
C3 C4 H4A . . 109.5
C3 C4 H4B . . 109.5
H4A C4 H4B . . 109.5
C3 C4 H4C . . 109.5
H4A C4 H4C . . 109.5
H4B C4 H4C . . 109.5
C2 N1 Ni1 . . 129.87(18)
C2 N1 H1 . . 115.1
Ni1 N1 H1 . . 115.1
C3 N2 Ni1 . . 129.38(18)
C3 N2 H2 . . 115.3
Ni1 N2 H2 . . 115.3
C3 N3 C2 . . 119.1(2)
N1 Ni1 N1 . 3_755 180.00(13)
N1 Ni1 N2 . . 88.73(9)
N1 Ni1 N2 3_755 . 91.27(9)
N1 Ni1 N2 . 3_755 91.27(9)
N1 Ni1 N2 3_755 3_755 88.73(9)
N2 Ni1 N2 . 3_755 180.00(17)
C6 C5 H5A . . 109.5
C6 C5 H5B . . 109.5
H5A C5 H5B . . 109.5
C6 C5 H5C . . 109.5
H5A C5 H5C . . 109.5
H5B C5 H5C . . 109.5
N5 C6 N6 . . 125.6(2)
N5 C6 C5 . . 119.2(3)
N6 C6 C5 . . 115.2(2)
N4 C7 N6 . . 125.3(3)
N4 C7 C8 . . 119.4(2)
N6 C7 C8 . . 115.3(2)
C7 C8 H8A . . 109.5
C7 C8 H8B . . 109.5
H8A C8 H8B . . 109.5
C7 C8 H8C . . 109.5
H8A C8 H8C . . 109.5
H8B C8 H8C . . 109.5
C7 N4 Ni2 . . 129.69(19)
C7 N4 H4 . . 115.2
Ni2 N4 H4 . . 115.2
C6 N5 Ni2 . . 129.70(18)
C6 N5 H5 . . 115.1
Ni2 N5 H5 . . 115.1
C6 N6 C7 . . 120.2(2)
N5 Ni2 N5 3_665 . 180.00(13)
N5 Ni2 N4 3_665 . 90.74(9)
N5 Ni2 N4 . . 89.26(9)
N5 Ni2 N4 3_665 3_665 89.26(9)
N5 Ni2 N4 . 3_665 90.74(9)
N4 Ni2 N4 . 3_665 180.0
O1A C1A H1A1 . . 109.5
O1A C1A H1A2 . . 109.5
H1A1 C1A H1A2 . . 109.5
O1A C1A H1A3 . . 109.5
H1A1 C1A H1A3 . . 109.5
H1A2 C1A H1A3 . . 109.5
C1A O1A H1A4 . . 109.5

loop_
_geom_bond_atom_site_label_1
_geom_bond_atom_site_label_2
_geom_bond_site_symmetry_2
_geom_bond_distance
C1 C2 . 1.506(3)
C1 H1A . 0.9600
C1 H1B . 0.9600
C1 H1C . 0.9600
C2 N1 . 1.295(3)
C2 N3 . 1.344(3)
C3 N2 . 1.296(3)
C3 N3 . 1.344(3)
C3 C4 . 1.506(3)
C4 H4A . 0.9600
C4 H4B . 0.9600
C4 H4C . 0.9600
N1 Ni1 . 1.8452(19)
N1 H1 . 0.8600
N2 Ni1 . 1.851(2)
N2 H2 . 0.8600
Ni1 N1 3_755 1.8452(19)
Ni1 N2 3_755 1.851(2)
C5 C6 . 1.501(3)
C5 H5A . 0.9600
C5 H5B . 0.9600
C5 H5C . 0.9600
C6 N5 . 1.296(3)
C6 N6 . 1.348(3)
C7 N4 . 1.297(3)
C7 N6 . 1.349(3)
C7 C8 . 1.507(4)
C8 H8A . 0.9600
C8 H8B . 0.9600
C8 H8C . 0.9600
N4 Ni2 . 1.848(2)
N4 H4 . 0.8600
N5 Ni2 . 1.841(2)
N5 H5 . 0.8600
Ni2 N5 3_665 1.841(2)
Ni2 N4 3_665 1.848(2)
C1A O1A . 1.388(4)
C1A H1A1 . 0.9600
C1A H1A2 . 0.9600
C1A H1A3 . 0.9600
O1A H1A4 . 0.8200

loop_
_geom_hbond_atom_site_label_D
_geom_hbond_atom_site_label_H
_geom_hbond_atom_site_label_A
_geom_hbond_site_symmetry_A
_geom_hbond_distance_DH
_geom_hbond_distance_HA
_geom_hbond_distance_DA
_geom_hbond_angle_DHA
N1 H1 O1A 1_655 0.86 2.19 3.049(3) 172
N2 H2 O1A 3_655 0.86 2.23 3.079(3) 169
N4 H4 N3 3_665 0.86 2.44 3.264(3) 160
N5 H5 N3 . 0.86 2.31 3.153(3) 165
O1A H1A4 N6 . 0.82 1.90 2.711(3) 172

loop_
_geom_torsion_atom_site_label_1
_geom_torsion_atom_site_label_2
_geom_torsion_atom_site_label_3
_geom_torsion_atom_site_label_4
_geom_torsion_site_symmetry_4
_geom_torsion
N3 C2 N1 Ni1 . 6.0(4)
C1 C2 N1 Ni1 . -173.5(2)
N3 C3 N2 Ni1 . 6.1(4)
C4 C3 N2 Ni1 . -173.7(2)
N2 C3 N3 C2 . -1.7(4)
C4 C3 N3 C2 . 178.2(2)
N1 C2 N3 C3 . -4.4(4)
C1 C2 N3 C3 . 175.1(2)
C2 N1 Ni1 N2 . -1.8(2)
C2 N1 Ni1 N2 3_755 178.2(2)
C3 N2 Ni1 N1 . -3.9(2)
C3 N2 Ni1 N1 3_755 176.1(2)
N6 C7 N4 Ni2 . -3.4(4)
C8 C7 N4 Ni2 . 174.9(2)
N6 C6 N5 Ni2 . -4.4(4)
C5 C6 N5 Ni2 . 175.8(2)
N5 C6 N6 C7 . 0.6(4)
C5 C6 N6 C7 . -179.6(2)
N4 C7 N6 C6 . 3.3(4)
C8 C7 N6 C6 . -175.1(2)
C6 N5 Ni2 N4 . 3.5(2)
C6 N5 Ni2 N4 3_665 -176.5(2)
C7 N4 Ni2 N5 3_665 -179.8(2)
C7 N4 Ni2 N5 . 0.2(2)
